data_1569539
loop_
_publ_author_name
'Lu, Licheng'
'Lu, Ping'

_publ_section_title
;
 Enantioselective [3+2]-cycloaddition of 2,3-disubstituted cyclobutenones:
 vicinal quaternary stereocenters construction and skeletal
 functionalization.
;
_journal_issue 31
_journal_name_full 'Chemical science'
_journal_page_first 8355
_journal_page_last 8359
_journal_paper_doi 10.1039/d3sc02485g
_journal_volume 14
_journal_year 2023
_chemical_absolute_configuration unk
_chemical_formula_moiety 'C17 H19 N O5'
_chemical_formula_sum 'C17 H19 N O5'
_chemical_formula_weight 317.33
_space_group_crystal_system orthorhombic
_space_group_IT_number 19
_space_group_name_Hall 'P 2ac 2ab'
_space_group_name_H-M_alt 'P 21 21 21'
_atom_sites_solution_hydrogens mixed
_atom_sites_solution_primary dual
_audit_block_doi 10.5517/ccdc.csd.cc2fz2m4
_audit_creation_date 2023-05-16
_audit_creation_method
;
Olex2 1.2
(compiled 2018.05.29 svn.r3508 for OlexSys, GUI svn.r5506)
;
_audit_update_record
;
2023-05-16 deposited with the CCDC.	2023-07-14 downloaded from the CCDC.
;
_cell_angle_alpha 90
_cell_angle_beta 90
_cell_angle_gamma 90
_cell_formula_units_Z 4
_cell_length_a 9.10160(10)
_cell_length_b 9.87230(10)
_cell_length_c 17.9089(2)
_cell_measurement_reflns_used 27766
_cell_measurement_temperature 173.00(10)
_cell_measurement_theta_max 74.0280
_cell_measurement_theta_min 4.5260
_cell_volume 1609.18(3)
_computing_cell_refinement 'CrysAlisPro 1.171.39.32a (Rigaku OD, 2017)'
_computing_data_collection 'CrysAlisPro 1.171.39.32a (Rigaku OD, 2017)'
_computing_data_reduction 'CrysAlisPro 1.171.39.32a (Rigaku OD, 2017)'
_computing_molecular_graphics 'Olex2 (Dolomanov et al., 2009)'
_computing_publication_material 'Olex2 (Dolomanov et al., 2009)'
_computing_structure_refinement 'ShelXL (Sheldrick, 2015)'
_computing_structure_solution 'ShelXT (Sheldrick, 2015)'
_diffrn_ambient_environment N~2~
_diffrn_ambient_temperature 173.00(10)
_diffrn_detector 'CCD plate'
_diffrn_measured_fraction_theta_full 0.996
_diffrn_measured_fraction_theta_max 0.996
_diffrn_measurement_details
;
List of Runs (angles in degrees, time in seconds):

  # Type    Start    End  Width  t~exp~   \w     \q     \k     \f   Frames
#--------------------------------------------------------------------------
  1  \w    -81.00 -31.00   1.00    1.00    --    0.00 -61.00  22.00   50
  2  \w     79.00 120.00   1.00    1.00    --   95.80 -61.00  22.00   41
  3  \w     72.00 100.00   1.00    1.00    --   95.80  61.00 161.00   28
  4  \w     31.00  59.00   1.00    1.00    --   95.80 -61.00  22.00   28
  5  \w    -10.00  19.00   1.00    1.00    --    0.00 -37.00  60.00   29
  6  \w    -17.00  24.00   1.00    1.00    --    0.00  61.00 161.00   41
  7  \w    -32.00  85.00   1.00    1.00    --    0.00  82.00-180.00  117
  8  \w    -30.00  21.00   1.00    1.00    --    0.00  77.00 -60.00   51
  9  \w    -73.00 -47.00   1.00    1.00    --    0.00 -57.00-180.00   26
 10  \w     61.00  89.00   1.00    1.00    --    0.00  37.00  90.00   28
 11  \w    -13.00  44.00   1.00    1.00    --    0.00  37.00  90.00   57
 12  \w    -23.00  13.00   1.00    1.00    --    0.00  57.00  60.00   36
 13  \w     35.00  87.00   1.00    1.00    --    0.00  37.00 -90.00   52
 14  \w     31.00  73.00   1.00    1.00    --    0.00  77.00 -60.00   42
 15  \w    -63.00 -38.00   1.00    1.00    --    0.00 -37.00  60.00   25
 16  \w    -18.00  23.00   1.00    1.00    --    0.00  37.00 -90.00   41
 17  \w     26.00  82.00   1.00    1.00    --    0.00  57.00  60.00   56
 18  \w    -29.00  21.00   1.00    1.00    --    0.00 -57.00-180.00   50
 19  \w      6.00 126.00   1.00    1.00    --   95.80 -82.00-180.00  120
 20  \w     66.00 180.00   1.00    1.00    --   95.80  77.00-120.00  114
 21  \w    112.00 185.00   1.00    1.00    --   95.80  61.00  76.62   73
 22  \w     65.00 151.00   1.00    1.00    --   95.80  77.00 -60.00   86
 23  \w    113.00 157.00   1.00    1.00    --   95.80  82.00 -13.63   44
 24  \w     71.00 104.00   1.00    1.00    --   95.80  61.00  76.62   33
 25  \w    139.00 185.00   1.00    1.00    --   95.80  82.00  90.00   46
 26  \w     63.00  89.00   1.00    1.00    --   95.80  82.00  30.00   26
 27  \w     71.00  97.00   1.00    1.00    --   95.80  58.00  -6.65   26
 28  \w     67.00  97.00   1.00    1.00    --   95.80  73.00 -67.32   30
 29  \w    102.00 174.00   1.00    1.00    --   95.80  73.00 -67.32   72
 30  \w     73.00 106.00   1.00    1.00    --   95.80  54.00 118.89   33
 31  \w     66.00 126.00   1.00    1.00    --   95.80 -82.00 -60.00   60
 32  \w     63.00  89.00   1.00    1.00    --   95.80  82.00  60.00   26
 33  \w    116.00 185.00   1.00    1.00    --   95.80  82.00  60.00   69
 34  \w     88.00 127.00   1.00    1.00    --   95.80 -82.00  90.00   39
 35  \w     65.00  90.00   1.00    1.00    --   95.80  77.00 -30.00   25
 36  \w     63.00  88.00   1.00    1.00    --   95.80  82.00 -13.63   25
 37  \w     76.00 185.00   1.00    1.00    --   95.80  45.00  30.00  109
 38  \w     63.00  93.00   1.00    1.00    --   95.80  82.00   0.00   30
 39  \w      6.00 127.00   1.00    1.00    --   95.80 -82.00  30.00  121
 40  \w     96.00 126.00   1.00    1.00    --   95.80 -82.00-120.00   30
 41  \w     65.00  91.00   1.00    1.00    --   95.80  82.00-120.00   26
 42  \w     65.00  91.00   1.00    1.00    --   95.80  77.00 150.00   26
 43  \w     65.00  91.00   1.00    1.00    --   95.80  77.00  90.00   26
 44  \w     75.00 103.00   1.00    1.00    --   95.80  45.00   0.00   28
 45  \w     76.00 106.00   1.00    1.00    --   95.80  61.00  90.00   30
 46  \w     72.00 185.00   1.00    1.00    --   95.80  61.00-180.00  113
 47  \w     67.00  92.00   1.00    1.00    --   95.80  72.00 179.59   25
 48  \w    147.00 180.00   1.00    1.00    --   95.80  77.00 -30.00   33
 49  \w     65.00  91.00   1.00    1.00    --   95.80  77.00  60.00   26
 50  \w     64.00  90.00   1.00    1.00    --   95.80  82.00 -60.00   26
 51  \w     65.00  91.00   1.00    1.00    --   95.80  77.00 120.00   26
 52  \w     70.00  96.00   1.00    1.00    --   95.80  63.00 -74.73   26
 53  \w     72.00 115.00   1.00    1.00    --   95.80  56.00 -72.41   43
 54  \w    112.00 139.00   1.00    1.00    --   95.80  82.00 -90.00   27
 55  \w     74.00 166.00   1.00    1.00    --   95.80  61.00-150.00   92
 56  \w     71.00  96.00   1.00    1.00    --   95.80  61.00   0.00   25
 57  \w     65.00  91.00   1.00    1.00    --   95.80  77.00-180.00   26
 58  \w     65.00 123.00   1.00    1.00    --   95.80  77.00  30.00   58
 59  \w     63.00  89.00   1.00    1.00    --   95.80  82.00  12.57   26
 60  \w    131.00 184.00   1.00    1.00    --   95.80  82.00  12.57   53
 61  \w     63.00  88.00   1.00    1.00    --   95.80  81.00-165.94   25
 62  \w    122.00 168.00   1.00    1.00    --   95.80  77.00-132.70   46
 63  \w     63.00  89.00   1.00    1.00    --   95.80  82.00 120.00   26
 64  \w     65.00  90.00   1.00    1.00    --   95.80  77.00-132.70   25
 65  \w     70.00 110.00   1.00    1.00    --   95.80  62.00 131.95   40
 66  \w     77.00 133.00   1.00    1.00    --   95.80  30.00-180.00   56
 67  \w     65.00  91.00   1.00    1.00    --   95.80  77.00-150.00   26
 68  \w     64.00  90.00   1.00    1.00    --   95.80  82.00-150.00   26
 69  \w    134.00 180.00   1.00    1.00    --   95.80  62.00 131.95   46
 70  \w     63.00  89.00   1.00    1.00    --   95.80  82.00 -90.00   26
 71  \w     50.00  75.00   1.00    1.00    --   95.80 -82.00-120.00   25
 72  \w     63.00  89.00   1.00    1.00    --   95.80  82.00  90.00   26
;
_diffrn_measurement_device 'four-circle diffractometer'
_diffrn_measurement_device_type 'XtaLAB AFC12 (RINC): Kappa dual home/near'
_diffrn_measurement_method '\w scans'
_diffrn_orient_matrix_type 'CrysAlisPro convention (1999,Acta A55,543-557)'
_diffrn_orient_matrix_UB_11 -0.1567217000
_diffrn_orient_matrix_UB_12 -0.0587038000
_diffrn_orient_matrix_UB_13 -0.0026312000
_diffrn_orient_matrix_UB_21 -0.0478241000
_diffrn_orient_matrix_UB_22 0.0994827000
_diffrn_orient_matrix_UB_23 0.0616291000
_diffrn_orient_matrix_UB_31 -0.0423700000
_diffrn_orient_matrix_UB_32 0.1049657000
_diffrn_orient_matrix_UB_33 -0.0599448000
_diffrn_radiation_monochromator graphite
_diffrn_radiation_probe x-ray
_diffrn_radiation_type CuK\a
_diffrn_radiation_wavelength 1.54184
_diffrn_reflns_av_R_equivalents 0.0486
_diffrn_reflns_av_unetI/netI 0.0161
_diffrn_reflns_Laue_measured_fraction_full 0.996
_diffrn_reflns_Laue_measured_fraction_max 0.996
_diffrn_reflns_limit_h_max 10
_diffrn_reflns_limit_h_min -10
_diffrn_reflns_limit_k_max 11
_diffrn_reflns_limit_k_min -11
_diffrn_reflns_limit_l_max 21
_diffrn_reflns_limit_l_min -21
_diffrn_reflns_number 37119
_diffrn_reflns_point_group_measured_fraction_full 0.997
_diffrn_reflns_point_group_measured_fraction_max 0.997
_diffrn_reflns_theta_full 67.078
_diffrn_reflns_theta_max 67.077
_diffrn_reflns_theta_min 4.939
_diffrn_source 'fine-focus sealed X-ray tube'
_diffrn_source_type 'Enhance (Cu) X-ray Source'
_exptl_absorpt_coefficient_mu 0.804
_exptl_absorpt_correction_T_max 1.00000
_exptl_absorpt_correction_T_min 0.53110
_exptl_absorpt_correction_type multi-scan
_exptl_absorpt_process_details
;
CrysAlisPro 1.171.39.32a (Rigaku Oxford Diffraction, 2017)
Empirical absorption correction using spherical harmonics,
 implemented in SCALE3 ABSPACK scaling algorithm.
;
_exptl_crystal_colour 'clear light colourless'
_exptl_crystal_colour_lustre clear
_exptl_crystal_colour_modifier light
_exptl_crystal_colour_primary colourless
_exptl_crystal_density_diffrn 1.310
_exptl_crystal_description block
_exptl_crystal_F_000 672
_exptl_crystal_size_max 0.42
_exptl_crystal_size_mid 0.36
_exptl_crystal_size_min 0.24
_refine_diff_density_max 0.167
_refine_diff_density_min -0.141
_refine_diff_density_rms 0.030
_refine_ls_abs_structure_details
;
 Flack x determined using 1180 quotients [(I+)-(I-)]/[(I+)+(I-)]
 (Parsons, Flack and Wagner, Acta Cryst. B69 (2013) 249-259).
;
_refine_ls_abs_structure_Flack 0.01(5)
_refine_ls_extinction_coef 0.0113(7)
_refine_ls_extinction_expression Fc^*^=kFc[1+0.001xFc^2^\l^3^/sin(2\q)]^-1/4^
_refine_ls_extinction_method 'SHELXL-2017/1 (Sheldrick 2017)'
_refine_ls_goodness_of_fit_ref 1.061
_refine_ls_hydrogen_treatment mixed
_refine_ls_matrix_type full
_refine_ls_number_parameters 216
_refine_ls_number_reflns 2857
_refine_ls_number_restraints 0
_refine_ls_restrained_S_all 1.061
_refine_ls_R_factor_all 0.0259
_refine_ls_R_factor_gt 0.0256
_refine_ls_shift/su_max 0.000
_refine_ls_shift/su_mean 0.000
_refine_ls_structure_factor_coef Fsqd
_refine_ls_weighting_details 'w=1/[\s^2^(Fo^2^)+(0.0392P)^2^+0.2348P] where P=(Fo^2^+2Fc^2^)/3'
_refine_ls_weighting_scheme calc
_refine_ls_wR_factor_gt 0.0687
_refine_ls_wR_factor_ref 0.0690
_reflns_Friedel_coverage 0.727
_reflns_Friedel_fraction_full 0.999
_reflns_Friedel_fraction_max 0.999
_reflns_number_gt 2827
_reflns_number_total 2857
_reflns_threshold_expression 'I > 2\s(I)'
_cod_data_source_file d3sc02485g2.cif
_cod_data_source_block exp_2574
_cod_depositor_comments 'Adding full bibliography for 1569539--1569545.cif.'
_cod_database_code 1569539
_shelx_shelxl_version_number 2017/1
_shelx_space_group_comment
;
The symmetry employed for this shelxl refinement is uniquely defined
by the following loop, which should always be used as a source of
symmetry information in preference to the above space-group names.
They are only intended as comments.
;
_shelx_estimated_absorpt_t_max 0.830
_shelx_estimated_absorpt_t_min 0.729
_reflns_odcompleteness_completeness 99.94
_reflns_odcompleteness_iscentric 1
_reflns_odcompleteness_theta 66.97
_olex2_refinement_description
;
1. Fixed Uiso
 At 1.2 times of:
  All C(H) groups, All C(H,H) groups
 At 1.5 times of:
  All C(H,H,H) groups
2.a Ternary CH refined with riding coordinates:
 C8(H8), C7(H7)
2.b Secondary CH2 refined with riding coordinates:
 C12(H12A,H12B)
2.c Aromatic/amide H refined with riding coordinates:
 C6(H6), C2(H2), C5(H5), C3(H3), C4(H4)
2.d Idealised Me refined as rotating group:
 C13(H13A,H13B,H13C), C15(H15A,H15B,H15C), C17(H17A,H17B,H17C)
;
_olex2_submission_special_instructions 'No special instructions were received'
_oxdiff_exptl_absorpt_empirical_details
;
Empirical correction (ABSPACK) includes:
- Absorption correction using spherical harmonics
- Frame scaling
;
_oxdiff_exptl_absorpt_empirical_full_max 1.986
_oxdiff_exptl_absorpt_empirical_full_min 0.513

loop_
_space_group_symop_operation_xyz
'x, y, z'
'-x+1/2, -y, z+1/2'
'-x, y+1/2, -z+1/2'
'x+1/2, -y+1/2, -z'

loop_
_atom_site_label
_atom_site_type_symbol
_atom_site_fract_x
_atom_site_fract_y
_atom_site_fract_z
_atom_site_U_iso_or_equiv
_atom_site_adp_type
_atom_site_occupancy
_atom_site_site_symmetry_order
_atom_site_calc_flag
_atom_site_refinement_flags_posn
_atom_site_refinement_flags_adp
_atom_site_refinement_flags_occupancy
_atom_site_disorder_assembly
_atom_site_disorder_group
O3 O 1.03260(13) 0.28262(12) 0.66788(7) 0.0332(3) Uani 1 1 d . . . . .
O5 O 0.67029(13) 0.11743(12) 0.83218(7) 0.0348(3) Uani 1 1 d . . . . .
O1 O 0.49525(14) 0.38868(15) 0.57489(6) 0.0384(3) Uani 1 1 d . . . . .
O4 O 0.97946(15) 0.50254(13) 0.68355(8) 0.0424(4) Uani 1 1 d . . . . .
O2 O 0.73210(16) 0.37228(19) 0.54461(7) 0.0520(4) Uani 1 1 d . . . . .
N1 N 0.54826(16) 0.41000(15) 0.72206(7) 0.0270(3) Uani 1 1 d . . . . .
C11 C 0.71578(17) 0.19581(16) 0.78657(9) 0.0270(4) Uani 1 1 d . . . . .
C16 C 0.94284(18) 0.38536(18) 0.68384(9) 0.0277(4) Uani 1 1 d . . . . .
C14 C 0.63733(19) 0.39122(19) 0.58994(9) 0.0294(4) Uani 1 1 d . . . . .
C12 C 0.75573(19) 0.18459(16) 0.70479(9) 0.0290(4) Uani 1 1 d . . . . .
H12A H 0.672287 0.159093 0.672228 0.035 Uiso 1 1 calc R . . . .
H12B H 0.842310 0.126520 0.695037 0.035 Uiso 1 1 calc R . . . .
C9 C 0.79056(18) 0.33882(16) 0.70465(9) 0.0256(3) Uani 1 1 d . . . . .
C1 C 0.5101(2) 0.40282(18) 0.85942(9) 0.0310(4) Uani 1 1 d . . . . .
C6 C 0.3895(2) 0.31704(19) 0.85071(10) 0.0341(4) Uani 1 1 d . . . . .
H6 H 0.371201 0.276501 0.803501 0.041 Uiso 1 1 calc R . . . .
C8 C 0.67042(18) 0.42685(17) 0.67021(9) 0.0274(4) Uani 1 1 d . . . . .
H8 H 0.703259 0.523444 0.672147 0.033 Uiso 1 1 calc R . . . .
C7 C 0.61314(19) 0.43415(17) 0.79563(10) 0.0280(4) Uani 1 1 d . . . . .
H7 H 0.642530 0.531568 0.798949 0.034 Uiso 1 1 calc R . . . .
C10 C 0.75420(18) 0.34648(16) 0.79171(9) 0.0261(4) Uani 1 1 d . . . . .
C13 C 0.8747(2) 0.3835(2) 0.84648(11) 0.0372(4) Uani 1 1 d . . . . .
H13A H 0.836612 0.377413 0.897556 0.056 Uiso 1 1 calc GR . . . .
H13B H 0.907981 0.476225 0.836708 0.056 Uiso 1 1 calc GR . . . .
H13C H 0.957354 0.320803 0.840584 0.056 Uiso 1 1 calc GR . . . .
C2 C 0.5354(3) 0.4597(2) 0.92931(11) 0.0443(5) Uani 1 1 d . . . . .
H2 H 0.616152 0.519345 0.936265 0.053 Uiso 1 1 calc R . . . .
C5 C 0.2960(3) 0.2901(2) 0.90991(12) 0.0448(5) Uani 1 1 d . . . . .
H5 H 0.213208 0.232893 0.902974 0.054 Uiso 1 1 calc R . . . .
C15 C 0.4570(2) 0.3656(3) 0.49736(10) 0.0504(6) Uani 1 1 d . . . . .
H15A H 0.510342 0.429912 0.465705 0.076 Uiso 1 1 calc GR . . . .
H15B H 0.351051 0.378326 0.490665 0.076 Uiso 1 1 calc GR . . . .
H15C H 0.483807 0.272877 0.483304 0.076 Uiso 1 1 calc GR . . . .
C3 C 0.4436(3) 0.4301(3) 0.98891(11) 0.0573(7) Uani 1 1 d . . . . .
H3 H 0.463637 0.467380 1.036738 0.069 Uiso 1 1 calc R . . . .
C17 C 1.18327(19) 0.3185(2) 0.64995(13) 0.0429(5) Uani 1 1 d . . . . .
H17A H 1.183754 0.390293 0.612155 0.064 Uiso 1 1 calc GR . . . .
H17B H 1.234682 0.238750 0.630502 0.064 Uiso 1 1 calc GR . . . .
H17C H 1.233048 0.350723 0.695112 0.064 Uiso 1 1 calc GR . . . .
C4 C 0.3235(3) 0.3469(3) 0.97927(12) 0.0542(6) Uani 1 1 d . . . . .
H4 H 0.259716 0.328628 1.020043 0.065 Uiso 1 1 calc R . . . .
H1 H 0.476(3) 0.468(2) 0.7129(12) 0.036(5) Uiso 1 1 d . . . . .

loop_
_atom_site_aniso_label
_atom_site_aniso_U_11
_atom_site_aniso_U_22
_atom_site_aniso_U_33
_atom_site_aniso_U_23
_atom_site_aniso_U_13
_atom_site_aniso_U_12
O3 0.0226(6) 0.0321(6) 0.0448(7) 0.0011(5) 0.0013(5) -0.0011(5)
O5 0.0345(6) 0.0294(6) 0.0406(7) 0.0085(5) 0.0019(5) -0.0031(5)
O1 0.0285(7) 0.0614(8) 0.0253(6) -0.0087(6) 0.0009(5) -0.0017(7)
O4 0.0339(7) 0.0292(7) 0.0641(9) 0.0009(6) 0.0069(6) -0.0077(6)
O2 0.0335(7) 0.0918(12) 0.0308(7) 0.0002(7) 0.0085(6) 0.0075(8)
N1 0.0249(7) 0.0318(7) 0.0243(7) -0.0005(6) 0.0004(6) 0.0038(6)
C11 0.0202(7) 0.0256(8) 0.0351(9) 0.0033(7) -0.0042(7) 0.0007(6)
C16 0.0260(8) 0.0292(8) 0.0279(8) 0.0013(7) -0.0025(6) -0.0022(7)
C14 0.0273(8) 0.0336(9) 0.0272(8) 0.0037(7) 0.0020(7) 0.0018(8)
C12 0.0276(8) 0.0239(8) 0.0354(9) -0.0019(7) 0.0000(7) -0.0033(6)
C9 0.0252(8) 0.0244(7) 0.0271(8) 0.0004(6) 0.0001(6) -0.0017(6)
C1 0.0370(10) 0.0306(9) 0.0253(8) -0.0026(7) -0.0010(7) 0.0080(8)
C6 0.0378(10) 0.0346(9) 0.0299(9) -0.0017(7) 0.0031(7) 0.0038(8)
C8 0.0277(8) 0.0269(8) 0.0275(8) 0.0019(7) 0.0010(7) -0.0001(6)
C7 0.0323(9) 0.0235(7) 0.0281(8) -0.0036(7) -0.0022(7) 0.0004(7)
C10 0.0265(8) 0.0255(8) 0.0264(8) 0.0015(6) -0.0010(7) -0.0029(6)
C13 0.0351(10) 0.0429(10) 0.0335(9) 0.0008(8) -0.0082(8) -0.0089(8)
C2 0.0505(12) 0.0514(12) 0.0311(9) -0.0123(9) -0.0028(9) 0.0088(10)
C5 0.0445(11) 0.0461(11) 0.0439(11) 0.0068(9) 0.0134(9) 0.0089(9)
C15 0.0416(11) 0.0842(17) 0.0253(9) -0.0067(10) -0.0016(8) -0.0099(11)
C3 0.0693(16) 0.0764(16) 0.0262(9) -0.0117(10) 0.0028(10) 0.0238(14)
C17 0.0226(9) 0.0474(11) 0.0586(12) 0.0073(10) 0.0015(8) -0.0017(8)
C4 0.0607(15) 0.0680(15) 0.0341(10) 0.0100(10) 0.0187(10) 0.0243(12)

loop_
_atom_type_symbol
_atom_type_description
_atom_type_scat_dispersion_real
_atom_type_scat_dispersion_imag
_atom_type_scat_source
C C 0.0181 0.0091 'International Tables Vol C Tables 4.2.6.8 and 6.1.1.4'
H H 0.0000 0.0000 'International Tables Vol C Tables 4.2.6.8 and 6.1.1.4'
N N 0.0311 0.0180 'International Tables Vol C Tables 4.2.6.8 and 6.1.1.4'
O O 0.0492 0.0322 'International Tables Vol C Tables 4.2.6.8 and 6.1.1.4'

loop_
_geom_angle_atom_site_label_1
_geom_angle_atom_site_label_2
_geom_angle_atom_site_label_3
_geom_angle
_geom_angle_site_symmetry_1
_geom_angle_site_symmetry_3
_geom_angle_publ_flag
C16 O3 C17 116.12(14) . . ?
C14 O1 C15 115.69(14) . . ?
C8 N1 C7 104.30(14) . . ?
C8 N1 H1 111.9(14) . . ?
C7 N1 H1 111.1(14) . . ?
O5 C11 C12 134.04(16) . . ?
O5 C11 C10 131.69(16) . . ?
C12 C11 C10 94.27(12) . . ?
O3 C16 C9 112.62(14) . . ?
O4 C16 O3 124.08(16) . . ?
O4 C16 C9 123.27(16) . . ?
O1 C14 C8 113.19(14) . . ?
O2 C14 O1 124.26(16) . . ?
O2 C14 C8 122.50(16) . . ?
C11 C12 H12A 113.9 . . ?
C11 C12 H12B 113.9 . . ?
C11 C12 C9 88.78(12) . . ?
H12A C12 H12B 111.1 . . ?
C9 C12 H12A 113.9 . . ?
C9 C12 H12B 113.9 . . ?
C16 C9 C12 119.10(14) . . ?
C16 C9 C8 112.66(13) . . ?
C16 C9 C10 114.71(13) . . ?
C12 C9 C10 90.15(12) . . ?
C8 C9 C12 114.32(14) . . ?
C8 C9 C10 102.67(13) . . ?
C6 C1 C7 121.90(15) . . ?
C2 C1 C6 118.42(18) . . ?
C2 C1 C7 119.68(18) . . ?
C1 C6 H6 119.5 . . ?
C5 C6 C1 120.93(18) . . ?
C5 C6 H6 119.5 . . ?
N1 C8 C14 115.31(14) . . ?
N1 C8 C9 102.94(13) . . ?
N1 C8 H8 108.3 . . ?
C14 C8 C9 113.25(14) . . ?
C14 C8 H8 108.3 . . ?
C9 C8 H8 108.3 . . ?
N1 C7 C1 113.40(15) . . ?
N1 C7 H7 108.6 . . ?
N1 C7 C10 101.68(13) . . ?
C1 C7 H7 108.6 . . ?
C1 C7 C10 115.75(14) . . ?
C10 C7 H7 108.6 . . ?
C11 C10 C9 86.71(12) . . ?
C11 C10 C7 110.86(13) . . ?
C7 C10 C9 104.03(13) . . ?
C13 C10 C11 116.00(14) . . ?
C13 C10 C9 119.58(14) . . ?
C13 C10 C7 115.80(15) . . ?
C10 C13 H13A 109.5 . . ?
C10 C13 H13B 109.5 . . ?
C10 C13 H13C 109.5 . . ?
H13A C13 H13B 109.5 . . ?
H13A C13 H13C 109.5 . . ?
H13B C13 H13C 109.5 . . ?
C1 C2 H2 119.7 . . ?
C3 C2 C1 120.5(2) . . ?
C3 C2 H2 119.7 . . ?
C6 C5 H5 120.1 . . ?
C6 C5 C4 119.9(2) . . ?
C4 C5 H5 120.1 . . ?
O1 C15 H15A 109.5 . . ?
O1 C15 H15B 109.5 . . ?
O1 C15 H15C 109.5 . . ?
H15A C15 H15B 109.5 . . ?
H15A C15 H15C 109.5 . . ?
H15B C15 H15C 109.5 . . ?
C2 C3 H3 119.8 . . ?
C4 C3 C2 120.5(2) . . ?
C4 C3 H3 119.8 . . ?
O3 C17 H17A 109.5 . . ?
O3 C17 H17B 109.5 . . ?
O3 C17 H17C 109.5 . . ?
H17A C17 H17B 109.5 . . ?
H17A C17 H17C 109.5 . . ?
H17B C17 H17C 109.5 . . ?
C5 C4 H4 120.1 . . ?
C3 C4 C5 119.8(2) . . ?
C3 C4 H4 120.1 . . ?

loop_
_geom_bond_atom_site_label_1
_geom_bond_atom_site_label_2
_geom_bond_distance
_geom_bond_site_symmetry_2
_geom_bond_publ_flag
O3 C16 1.333(2) . ?
O3 C17 1.452(2) . ?
O5 C11 1.199(2) . ?
O1 C14 1.321(2) . ?
O1 C15 1.449(2) . ?
O4 C16 1.204(2) . ?
O2 C14 1.199(2) . ?
N1 C8 1.458(2) . ?
N1 C7 1.463(2) . ?
N1 H1 0.89(2) . ?
C11 C12 1.513(2) . ?
C11 C10 1.531(2) . ?
C16 C9 1.507(2) . ?
C14 C8 1.510(2) . ?
C12 H12A 0.9900 . ?
C12 H12B 0.9900 . ?
C12 C9 1.555(2) . ?
C9 C8 1.527(2) . ?
C9 C10 1.596(2) . ?
C1 C6 1.395(3) . ?
C1 C7 1.510(2) . ?
C1 C2 1.391(3) . ?
C6 H6 0.9500 . ?
C6 C5 1.385(3) . ?
C8 H8 1.0000 . ?
C7 H7 1.0000 . ?
C7 C10 1.550(2) . ?
C10 C13 1.516(2) . ?
C13 H13A 0.9800 . ?
C13 H13B 0.9800 . ?
C13 H13C 0.9800 . ?
C2 H2 0.9500 . ?
C2 C3 1.387(3) . ?
C5 H5 0.9500 . ?
C5 C4 1.386(3) . ?
C15 H15A 0.9800 . ?
C15 H15B 0.9800 . ?
C15 H15C 0.9800 . ?
C3 H3 0.9500 . ?
C3 C4 1.378(4) . ?
C17 H17A 0.9800 . ?
C17 H17B 0.9800 . ?
C17 H17C 0.9800 . ?
C4 H4 0.9500 . ?
